data_4327441
loop_
_publ_author_name
'Beth R. Cameron'
'Marilyn C. Darkes'
'Helen Yee'
'Micki Olsen'
'Simon P. Fricker'
'Renato T. Skerlj'
'Gary J. Bridger'
'Nathan A. Davies'
'Michael T. Wilson'
'David J. Rose'
'Jon Zubieta'

_publ_section_title
;
 Ruthenium(III) Polyaminocarboxylate Complexes: Efficient and Effective
 Nitric Oxide Scavengers
;
_journal_name_full 'Inorganic Chemistry'
_journal_page_first 1868
_journal_page_last 1876
_journal_paper_doi 10.1021/ic020219+
_journal_volume 42
_journal_year 2003
_chemical_formula_sum 'C10 H14 N3 O10 Ru'
_chemical_formula_weight 437.31
_chemical_name_systematic
;
  ?
;
_space_group_IT_number 14
_symmetry_cell_setting monoclinic
_symmetry_space_group_name_Hall '-P 2ybc'
_symmetry_space_group_name_H-M 'P 1 21/c 1'
_atom_sites_solution_hydrogens geom
_atom_sites_solution_primary direct
_atom_sites_solution_secondary difmap
_audit_creation_method SHELXL-97
_cell_angle_alpha 90.00
_cell_angle_beta 100.191(1)
_cell_angle_gamma 90.00
_cell_formula_units_Z 4
_cell_length_a 9.9043(4)
_cell_length_b 13.1144(3)
_cell_length_c 12.0914(4)
_cell_measurement_temperature 293(2)
_cell_volume 1545.76(9)
_computing_structure_refinement 'SHELXL-97 (Sheldrick, 1997)'
_computing_structure_solution 'SHELXS-97 (Sheldrick, 1990)'
_diffrn_ambient_temperature 293(2)
_diffrn_measured_fraction_theta_full 0.977
_diffrn_measured_fraction_theta_max 0.977
_diffrn_measurement_device_type 'Rigaku AFC5S'
_diffrn_radiation_monochromator graphite
_diffrn_radiation_source 'fine-focus sealed tube'
_diffrn_radiation_type MoK\a
_diffrn_radiation_wavelength 0.71073
_diffrn_reflns_av_R_equivalents 0.0504
_diffrn_reflns_av_sigmaI/netI 0.0435
_diffrn_reflns_limit_h_max 8
_diffrn_reflns_limit_h_min 0
_diffrn_reflns_limit_k_max 14
_diffrn_reflns_limit_k_min 0
_diffrn_reflns_limit_l_max 12
_diffrn_reflns_limit_l_min -13
_diffrn_reflns_number 1905
_diffrn_reflns_theta_full 26.49
_diffrn_reflns_theta_max 26.49
_diffrn_reflns_theta_min 3.55
_exptl_absorpt_coefficient_mu 1.073
_exptl_crystal_colour Purple
_exptl_crystal_density_diffrn 1.879
_exptl_crystal_description Needle
_exptl_crystal_F_000 876
_exptl_crystal_size_max 0.16
_exptl_crystal_size_mid 0.11
_exptl_crystal_size_min 0.10
_refine_diff_density_max 0.869
_refine_diff_density_min -0.601
_refine_diff_density_rms 0.101
_refine_ls_extinction_method none
_refine_ls_goodness_of_fit_ref 1.118
_refine_ls_hydrogen_treatment mixed
_refine_ls_matrix_type full
_refine_ls_number_parameters 217
_refine_ls_number_reflns 1773
_refine_ls_number_restraints 0
_refine_ls_restrained_S_all 1.118
_refine_ls_R_factor_all 0.0639
_refine_ls_R_factor_gt 0.0416
_refine_ls_shift/su_max 0.000
_refine_ls_shift/su_mean 0.000
_refine_ls_structure_factor_coef Fsqd
_refine_ls_weighting_details 'calc w=1/[\s^2^(Fo^2^)+(0.0459P)^2^+6.4161P] where P=(Fo^2^+2Fc^2^)/3'
_refine_ls_weighting_scheme calc
_refine_ls_wR_factor_gt 0.1004
_refine_ls_wR_factor_ref 0.1104
_reflns_number_gt 1415
_reflns_number_total 1773
_reflns_threshold_expression >2sigma(I)
_cod_data_source_file ic0202192B_3.cif
_cod_data_source_block AMD6263
_cod_original_cell_volume 1545.8
_cod_database_code 4327441

loop_
_symmetry_equiv_pos_as_xyz
'x, y, z'
'-x, y+1/2, -z+1/2'
'-x, -y, -z'
'x, -y-1/2, z-1/2'

loop_
_atom_site_label
_atom_site_type_symbol
_atom_site_fract_x
_atom_site_fract_y
_atom_site_fract_z
_atom_site_U_iso_or_equiv
_atom_site_adp_type
_atom_site_occupancy
_atom_site_symmetry_multiplicity
_atom_site_calc_flag
_atom_site_refinement_flags
Ru1 Ru 0.27843(7) 0.83090(5) 0.23350(5) 0.0294(3) Uani 1 1 d .
O1 O 0.1415(5) 0.8306(4) 0.0863(4) 0.0324(13) Uani 1 1 d .
O2 O 0.0825(6) 0.9157(4) -0.0742(4) 0.0444(15) Uani 1 1 d .
O3 O 0.4354(6) 0.8311(4) 0.1441(4) 0.0441(15) Uani 1 1 d .
O4 O 0.6126(7) 0.9242(5) 0.1132(6) 0.062(2) Uani 1 1 d .
O5 O 0.4119(6) 0.8567(4) 0.3755(4) 0.0425(16) Uani 1 1 d .
O6 O 0.4285(7) 0.8919(5) 0.5568(5) 0.0579(18) Uani 1 1 d .
O7 O -0.0930(7) 0.9103(5) 0.4460(6) 0.066(2) Uani 1 1 d .
O8 O -0.1936(6) 0.7672(4) 0.3750(5) 0.0520(17) Uani 1 1 d .
O9 O 0.2438(7) 0.6124(5) 0.2448(5) 0.062(2) Uani 1 1 d .
N1 N 0.2932(6) 0.9848(4) 0.1940(4) 0.0242(15) Uani 1 1 d .
N2 N 0.1316(7) 0.8789(5) 0.3300(5) 0.0274(16) Uani 1 1 d .
N3 N 0.2624(7) 0.6983(5) 0.2475(5) 0.0348(18) Uani 1 1 d .
C1 C 0.2316(9) 1.0417(6) 0.2816(6) 0.036(2) Uani 1 1 d .
H1A H 0.2127 1.1118 0.2582 0.043 Uiso 1 1 calc R
H1B H 0.2951 1.0420 0.3526 0.043 Uiso 1 1 calc R
C2 C 0.0989(9) 0.9879(5) 0.2951(6) 0.033(2) Uani 1 1 d .
H2A H 0.0573 1.0224 0.3516 0.040 Uiso 1 1 calc R
H2B H 0.0345 0.9895 0.2246 0.040 Uiso 1 1 calc R
C3 C 0.2193(8) 1.0024(6) 0.0776(6) 0.033(2) Uani 1 1 d .
H3A H 0.2853 1.0233 0.0315 0.040 Uiso 1 1 calc R
H3B H 0.1552 1.0581 0.0785 0.040 Uiso 1 1 calc R
C4 C 0.1415(8) 0.9105(6) 0.0235(7) 0.032(2) Uani 1 1 d .
C5 C 0.4403(9) 1.0038(6) 0.2006(6) 0.038(2) Uani 1 1 d .
H5A H 0.4836 1.0114 0.2786 0.046 Uiso 1 1 calc R
H5B H 0.4534 1.0667 0.1615 0.046 Uiso 1 1 calc R
C6 C 0.5062(11) 0.9166(7) 0.1483(7) 0.047(2) Uani 1 1 d .
C7 C 0.2061(10) 0.8721(6) 0.4508(6) 0.037(2) Uani 1 1 d .
H7A H 0.1757 0.9279 0.4930 0.044 Uiso 1 1 calc R
H7B H 0.1801 0.8090 0.4831 0.044 Uiso 1 1 calc R
C8 C 0.3579(10) 0.8759(6) 0.4646(7) 0.037(2) Uani 1 1 d .
C9 C 0.0057(9) 0.8139(6) 0.3112(7) 0.037(2) Uani 1 1 d .
H9A H 0.0334 0.7432 0.3229 0.045 Uiso 1 1 calc R
H9B H -0.0386 0.8210 0.2333 0.045 Uiso 1 1 calc R
C10 C -0.0978(9) 0.8380(7) 0.3851(7) 0.042(2) Uani 1 1 d .
O100 O 0.6724(7) 0.7310(5) 0.0372(6) 0.067(2) Uani 1 1 d .

loop_
_atom_site_aniso_label
_atom_site_aniso_U_11
_atom_site_aniso_U_22
_atom_site_aniso_U_33
_atom_site_aniso_U_23
_atom_site_aniso_U_13
_atom_site_aniso_U_12
Ru1 0.0439(6) 0.0242(4) 0.0241(4) 0.0002(3) 0.0169(3) 0.0005(3)
O1 0.049(4) 0.027(3) 0.023(3) -0.006(2) 0.014(2) -0.009(3)
O2 0.060(4) 0.053(4) 0.019(3) -0.004(3) 0.002(3) -0.002(3)
O3 0.055(4) 0.042(3) 0.045(3) -0.005(3) 0.035(3) 0.001(3)
O4 0.049(5) 0.068(4) 0.079(5) -0.001(4) 0.045(4) -0.013(4)
O5 0.052(4) 0.048(4) 0.031(3) 0.003(3) 0.014(3) -0.001(3)
O6 0.081(5) 0.063(4) 0.026(3) 0.001(3) 0.000(3) -0.015(4)
O7 0.087(6) 0.046(4) 0.081(5) -0.035(4) 0.060(4) -0.025(4)
O8 0.058(5) 0.040(4) 0.064(4) -0.015(3) 0.027(3) -0.013(3)
O9 0.098(6) 0.025(4) 0.071(5) 0.005(3) 0.039(4) 0.000(3)
N1 0.027(5) 0.031(4) 0.017(3) 0.000(3) 0.011(3) -0.005(3)
N2 0.038(5) 0.028(3) 0.021(3) -0.004(3) 0.015(3) -0.004(3)
N3 0.057(5) 0.028(4) 0.026(4) 0.005(3) 0.024(3) 0.005(3)
C1 0.055(7) 0.025(4) 0.032(5) -0.004(4) 0.019(4) 0.000(4)
C2 0.057(6) 0.025(4) 0.022(4) 0.000(3) 0.020(4) -0.004(4)
C3 0.042(6) 0.038(5) 0.023(4) 0.001(4) 0.015(4) -0.002(4)
C4 0.031(6) 0.036(5) 0.034(5) -0.003(4) 0.019(4) 0.003(4)
C5 0.051(7) 0.045(5) 0.022(4) -0.008(4) 0.016(4) -0.016(5)
C6 0.061(8) 0.049(6) 0.033(5) 0.001(4) 0.018(5) -0.010(5)
C7 0.069(8) 0.022(4) 0.023(4) 0.002(3) 0.017(4) -0.008(4)
C8 0.048(8) 0.026(4) 0.040(6) 0.006(4) 0.009(5) -0.009(4)
C9 0.046(7) 0.027(5) 0.047(5) -0.002(4) 0.028(4) -0.006(4)
C10 0.053(7) 0.028(5) 0.049(5) 0.005(5) 0.022(4) -0.002(5)
O100 0.058(5) 0.069(5) 0.085(5) 0.009(4) 0.046(4) 0.009(4)

loop_
_atom_type_symbol
_atom_type_description
_atom_type_scat_dispersion_real
_atom_type_scat_dispersion_imag
_atom_type_scat_source
C C 0.0033 0.0016 'International Tables Vol C Tables 4.2.6.8 and 6.1.1.4'
H H 0.0000 0.0000 'International Tables Vol C Tables 4.2.6.8 and 6.1.1.4'
N N 0.0061 0.0033 'International Tables Vol C Tables 4.2.6.8 and 6.1.1.4'
O O 0.0106 0.0060 'International Tables Vol C Tables 4.2.6.8 and 6.1.1.4'
Ru Ru -1.2594 0.8363 'International Tables Vol C Tables 4.2.6.8 and 6.1.1.4'

loop_
_geom_angle_atom_site_label_1
_geom_angle_atom_site_label_2
_geom_angle_atom_site_label_3
_geom_angle
N3 Ru1 O5 98.1(3)
N3 Ru1 O1 91.4(3)
O5 Ru1 O1 170.4(2)
N3 Ru1 O3 98.2(3)
O5 Ru1 O3 90.3(2)
O1 Ru1 O3 89.4(2)
N3 Ru1 N1 172.4(2)
O5 Ru1 N1 88.3(2)
O1 Ru1 N1 82.2(2)
O3 Ru1 N1 77.7(2)
N3 Ru1 N2 99.1(3)
O5 Ru1 N2 83.7(2)
O1 Ru1 N2 93.8(2)
O3 Ru1 N2 162.3(2)
N1 Ru1 N2 85.5(2)
C4 O1 Ru1 116.2(5)
C6 O3 Ru1 115.4(5)
C8 O5 Ru1 115.7(6)
C5 N1 C3 110.1(6)
C5 N1 C1 113.5(6)
C3 N1 C1 113.4(6)
C5 N1 Ru1 105.1(5)
C3 N1 Ru1 108.9(4)
C1 N1 Ru1 105.3(4)
C9 N2 C2 111.5(6)
C9 N2 C7 111.4(6)
C2 N2 C7 111.6(5)
C9 N2 Ru1 112.5(4)
C2 N2 Ru1 105.2(4)
C7 N2 Ru1 104.4(5)
O9 N3 Ru1 172.4(7)
N1 C1 C2 108.0(6)
N2 C2 C1 108.8(6)
N1 C3 C4 114.4(6)
O2 C4 O1 124.2(7)
O2 C4 C3 119.5(7)
O1 C4 C3 116.3(7)
N1 C5 C6 110.3(7)
O4 C6 O3 123.2(8)
O4 C6 C5 123.5(8)
O3 C6 C5 113.2(8)
C8 C7 N2 114.7(6)
O6 C8 O5 122.1(9)
O6 C8 C7 120.8(8)
O5 C8 C7 117.0(7)
N2 C9 C10 115.3(6)
O7 C10 O8 124.5(8)
O7 C10 C9 124.9(8)
O8 C10 C9 110.6(7)

loop_
_geom_bond_atom_site_label_1
_geom_bond_atom_site_label_2
_geom_bond_distance
Ru1 N3 1.757(7)
Ru1 O5 2.002(6)
Ru1 O1 2.038(5)
Ru1 O3 2.044(5)
Ru1 N1 2.086(6)
Ru1 N2 2.116(6)
O1 C4 1.294(9)
O2 C4 1.224(9)
O3 C6 1.319(10)
O4 C6 1.209(10)
O5 C8 1.308(10)
O6 C8 1.225(10)
O7 C10 1.196(10)
O8 C10 1.317(10)
O9 N3 1.141(8)
N1 C5 1.466(10)
N1 C3 1.484(9)
N1 C1 1.510(9)
N2 C9 1.493(10)
N2 C2 1.510(9)
N2 C7 1.518(9)
C1 C2 1.526(11)
C3 C4 1.515(10)
C5 C6 1.510(12)
C7 C8 1.483(12)
C9 C10 1.509(11)
